data_4508831
loop_
_publ_author_name
'Borkowski, Lauren A.'
'Cahill, Christopher L.'

_publ_section_title
;
 Crystal Engineering with the Uranyl Cation I. Aliphatic Carboxylate
 Coordination Polymers:&#x2009; Synthesis, Crystal Structures, and
 Fluorescent Properties
;
_journal_issue 10
_journal_name_full 'Crystal Growth &amp; Design'
_journal_page_first 2241
_journal_paper_doi 10.1021/cg060329h
_journal_volume 6
_journal_year 2006
_chemical_formula_moiety 'C8 H12 O6 U'
_chemical_formula_sum 'C8 H12 O6 U'
_chemical_formula_weight 442.21
_chemical_name_systematic
;
 ?
;
_space_group_IT_number 2
_symmetry_cell_setting triclinic
_symmetry_space_group_name_Hall '-P 1'
_symmetry_space_group_name_H-M 'P -1'
_atom_sites_solution_hydrogens geom
_atom_sites_solution_primary direct
_atom_sites_solution_secondary difmap
_audit_creation_method SHELXL-97
_cell_angle_alpha 77.470(2)
_cell_angle_beta 81.865(2)
_cell_angle_gamma 85.993(2)
_cell_formula_units_Z 1
_cell_length_a 4.4142(4)
_cell_length_b 5.5480(6)
_cell_length_c 10.7180(12)
_cell_measurement_temperature 298(2)
_cell_volume 253.45(5)
_computing_cell_refinement 'SAINTPLUS (BrukerAXS, 1998)'
_computing_data_collection 'SMART (BrukerAXS, 1998)'
_computing_data_reduction 'SAINTPLUS (BrukerAXS, 1998)'
_computing_publication_material 'WINGX (Farrugia, 1999)'
_computing_structure_refinement 'SHELXL-97 (Sheldrick, 1997)'
_computing_structure_solution 'SHELXS (Sheldrick, 1997)'
_diffrn_ambient_temperature 298(2)
_diffrn_measured_fraction_theta_full 0.993
_diffrn_measured_fraction_theta_max 0.993
_diffrn_measurement_device_type 'Bruker APEX CCD'
_diffrn_measurement_method 'omega scans'
_diffrn_radiation_monochromator graphite
_diffrn_radiation_source 'fine-focus sealed tube'
_diffrn_radiation_type MoK\a
_diffrn_radiation_wavelength 0.71073
_diffrn_reflns_av_R_equivalents 0.0211
_diffrn_reflns_av_sigmaI/netI 0.0337
_diffrn_reflns_limit_h_max 2
_diffrn_reflns_limit_h_min -5
_diffrn_reflns_limit_k_max 7
_diffrn_reflns_limit_k_min -7
_diffrn_reflns_limit_l_max 14
_diffrn_reflns_limit_l_min -14
_diffrn_reflns_number 2177
_diffrn_reflns_theta_full 28.27
_diffrn_reflns_theta_max 28.27
_diffrn_reflns_theta_min 1.96
_exptl_absorpt_coefficient_mu 16.017
_exptl_absorpt_correction_T_max 0.852
_exptl_absorpt_correction_T_min 0.328
_exptl_absorpt_correction_type multi-scan
_exptl_absorpt_process_details 'SADABS, Sheldrick 2002)'
_exptl_crystal_colour yellow
_exptl_crystal_density_diffrn 2.897
_exptl_crystal_density_method 'not measured'
_exptl_crystal_description blade
_exptl_crystal_F_000 200
_exptl_crystal_size_max 0.390
_exptl_crystal_size_mid 0.060
_exptl_crystal_size_min 0.010
_refine_diff_density_max 3.257
_refine_diff_density_min -1.253
_refine_diff_density_rms 0.236
_refine_ls_extinction_method none
_refine_ls_goodness_of_fit_ref 1.081
_refine_ls_hydrogen_treatment constr
_refine_ls_matrix_type full
_refine_ls_number_parameters 70
_refine_ls_number_reflns 1250
_refine_ls_number_restraints 0
_refine_ls_restrained_S_all 1.081
_refine_ls_R_factor_all 0.0236
_refine_ls_R_factor_gt 0.0236
_refine_ls_shift/su_max 0.000
_refine_ls_shift/su_mean 0.000
_refine_ls_structure_factor_coef Fsqd
_refine_ls_weighting_details 'calc w=1/[\s^2^(Fo^2^)+(0.0385P)^2^+0.0000P] where P=(Fo^2^+2Fc^2^)/3'
_refine_ls_weighting_scheme calc
_refine_ls_wR_factor_gt 0.0573
_refine_ls_wR_factor_ref 0.0573
_reflns_number_gt 1250
_reflns_number_total 1250
_reflns_threshold_expression >2sigma(I)
_cod_data_source_file cg060329hsup1.cif
_cod_data_source_block 2
_cod_database_code 4508831

loop_
_symmetry_equiv_pos_as_xyz
'x, y, z'
'-x, -y, -z'

loop_
_atom_site_label
_atom_site_type_symbol
_atom_site_fract_x
_atom_site_fract_y
_atom_site_fract_z
_atom_site_U_iso_or_equiv
_atom_site_adp_type
_atom_site_occupancy
_atom_site_symmetry_multiplicity
_atom_site_calc_flag
_atom_site_refinement_flags
U1 U 0.0000 0.0000 0.0000 0.01712(9) Uani 1 2 d S
O1 O -0.0404(10) 0.2470(8) 0.0808(4) 0.0312(8) Uani 1 1 d .
O2 O -0.4633(9) 0.1684(8) -0.1016(4) 0.0287(8) Uani 1 1 d .
O3 O 0.1492(9) 0.2699(8) -0.2072(4) 0.0268(8) Uani 1 1 d .
C1 C 0.4160(11) 0.3088(9) -0.1946(5) 0.0209(9) Uani 1 1 d .
C2 C 0.5878(12) 0.5177(10) -0.2826(5) 0.0249(10) Uani 1 1 d .
H2A H 0.7543 0.4486 -0.3351 0.030 Uiso 1 1 calc R
H2B H 0.6779 0.6086 -0.2303 0.030 Uiso 1 1 calc R
C3 C 0.3973(11) 0.6988(10) -0.3717(5) 0.0229(9) Uani 1 1 d .
H3A H 0.3091 0.6109 -0.4260 0.028 Uiso 1 1 calc R
H3B H 0.2306 0.7705 -0.3205 0.028 Uiso 1 1 calc R
C4 C 0.5908(12) 0.9044(10) -0.4564(6) 0.0268(11) Uani 1 1 d .
H4A H 0.6858 0.9864 -0.4016 0.032 Uiso 1 1 calc R
H4B H 0.7531 0.8317 -0.5092 0.032 Uiso 1 1 calc R

loop_
_atom_site_aniso_label
_atom_site_aniso_U_11
_atom_site_aniso_U_22
_atom_site_aniso_U_33
_atom_site_aniso_U_23
_atom_site_aniso_U_13
_atom_site_aniso_U_12
U1 0.01449(13) 0.01591(13) 0.01715(13) 0.00629(8) -0.00291(8) -0.00341(8)
O1 0.037(2) 0.0239(19) 0.034(2) -0.0065(16) -0.0045(17) -0.0039(16)
O2 0.0194(17) 0.0291(19) 0.0284(19) 0.0180(15) -0.0063(14) -0.0070(14)
O3 0.0192(17) 0.0303(19) 0.0244(18) 0.0131(15) -0.0066(14) -0.0073(14)
C1 0.017(2) 0.023(2) 0.016(2) 0.0093(17) -0.0023(16) 0.0005(17)
C2 0.018(2) 0.024(2) 0.026(2) 0.0122(19) -0.0057(18) -0.0031(18)
C3 0.018(2) 0.021(2) 0.024(2) 0.0100(18) -0.0024(17) -0.0027(17)
C4 0.023(2) 0.020(2) 0.030(3) 0.015(2) -0.006(2) -0.0044(19)

loop_
_atom_type_symbol
_atom_type_description
_atom_type_scat_dispersion_real
_atom_type_scat_dispersion_imag
_atom_type_scat_source
C C 0.0033 0.0016 'International Tables Vol C Tables 4.2.6.8 and 6.1.1.4'
H H 0.0000 0.0000 'International Tables Vol C Tables 4.2.6.8 and 6.1.1.4'
O O 0.0106 0.0060 'International Tables Vol C Tables 4.2.6.8 and 6.1.1.4'
U U -9.6767 9.6646 'International Tables Vol C Tables 4.2.6.8 and 6.1.1.4'

loop_
_geom_angle_atom_site_label_1
_geom_angle_atom_site_label_2
_geom_angle_atom_site_label_3
_geom_angle
_geom_angle_site_symmetry_1
_geom_angle_site_symmetry_3
O1 U1 O1 180.0(4) . 2
O1 U1 O3 92.50(18) . .
O1 U1 O3 87.50(18) 2 .
O1 U1 O3 87.50(18) . 2
O1 U1 O3 92.50(18) 2 2
O3 U1 O3 180.0 . 2
O1 U1 O2 91.62(18) . 2
O1 U1 O2 88.38(18) 2 2
O3 U1 O2 109.76(12) . 2
O3 U1 O2 70.24(13) 2 2
O1 U1 O2 88.38(18) . .
O1 U1 O2 91.62(18) 2 .
O3 U1 O2 70.24(13) . .
O3 U1 O2 109.76(13) 2 .
O2 U1 O2 180.00(19) 2 .
O1 U1 O2 93.74(18) . 2_455
O1 U1 O2 86.26(18) 2 2_455
O3 U1 O2 129.40(12) . 2_455
O3 U1 O2 50.60(12) 2 2_455
O2 U1 O2 120.18(15) 2 2_455
O2 U1 O2 59.82(15) . 2_455
O1 U1 O2 86.26(18) . 1_655
O1 U1 O2 93.74(18) 2 1_655
O3 U1 O2 50.60(12) . 1_655
O3 U1 O2 129.40(12) 2 1_655
O2 U1 O2 59.82(15) 2 1_655
O2 U1 O2 120.18(15) . 1_655
O2 U1 O2 180.00(18) 2_455 1_655
O1 U1 C1 93.90(18) . 2
O1 U1 C1 86.10(18) 2 2
O3 U1 C1 155.10(13) . 2
O3 U1 C1 24.90(13) 2 2
O2 U1 C1 94.09(13) 2 2
O2 U1 C1 85.91(13) . 2
O2 U1 C1 26.11(13) 2_455 2
O2 U1 C1 153.89(13) 1_655 2
O1 U1 C1 86.10(18) . .
O1 U1 C1 93.90(18) 2 .
O3 U1 C1 24.90(13) . .
O3 U1 C1 155.10(13) 2 .
O2 U1 C1 85.91(13) 2 .
O2 U1 C1 94.09(13) . .
O2 U1 C1 153.89(13) 2_455 .
O2 U1 C1 26.11(13) 1_655 .
C1 U1 C1 180.00(18) 2 .
C1 O2 U1 149.6(3) 1_455 .
C1 O2 U1 90.1(3) 1_455 1_455
U1 O2 U1 120.18(15) . 1_455
C1 O3 U1 99.8(3) . .
O3 C1 O2 117.6(5) . 1_655
O3 C1 C2 121.3(4) . .
O2 C1 C2 121.0(4) 1_655 .
O3 C1 U1 55.3(3) . .
O2 C1 U1 63.8(3) 1_655 .
C2 C1 U1 166.2(4) . .
C1 C2 C3 115.3(4) . .
C1 C2 H2A 108.5 . .
C3 C2 H2A 108.5 . .
C1 C2 H2B 108.5 . .
C3 C2 H2B 108.5 . .
H2A C2 H2B 107.5 . .
C4 C3 C2 111.4(4) . .
C4 C3 H3A 109.4 . .
C2 C3 H3A 109.4 . .
C4 C3 H3B 109.4 . .
C2 C3 H3B 109.4 . .
H3A C3 H3B 108.0 . .
C4 C4 C3 113.5(6) 2_674 .
C4 C4 H4A 108.9 2_674 .
C3 C4 H4A 108.9 . .
C4 C4 H4B 108.9 2_674 .
C3 C4 H4B 108.9 . .
H4A C4 H4B 107.7 . .

loop_
_geom_bond_atom_site_label_1
_geom_bond_atom_site_label_2
_geom_bond_distance
_geom_bond_site_symmetry_2
U1 O1 1.759(4) .
U1 O1 1.759(4) 2
U1 O3 2.427(4) .
U1 O3 2.427(4) 2
U1 O2 2.483(4) 2
U1 O2 2.483(4) .
U1 O2 2.609(4) 2_455
U1 O2 2.609(4) 1_655
U1 C1 2.909(5) 2
U1 C1 2.909(5) .
O2 C1 1.280(6) 1_455
O2 U1 2.609(4) 1_455
O3 C1 1.243(6) .
C1 O2 1.280(6) 1_655
C1 C2 1.501(7) .
C2 C3 1.524(7) .
C2 H2A 0.9700 .
C2 H2B 0.9700 .
C3 C4 1.523(7) .
C3 H3A 0.9700 .
C3 H3B 0.9700 .
C4 C4 1.518(10) 2_674
C4 H4A 0.9700 .
C4 H4B 0.9700 .
